data_7123535
loop_
_publ_author_name
'Gong, Liaokuo'
'Hu, Qianqian'
'Huang, Fuquan'
'Zhang, Zhi-Zhuan'
'Shen, Nan-Nan'
'Hu, Bing'
'Song, Ying'
'Wang, Ze-Ping'
'Du, Kezhao'
'Huang, Xiao-ying'

_publ_section_title
;
 Efficient modulation of photoluminescence by hydrogen bonding
 interactions among inorganic [MnBr4]2- anions and organic cations
;
_journal_name_full 'Chemical Communications'
_journal_paper_doi 10.1039/C9CC03038G
_journal_year 2019
_chemical_formula_sum 'C18 H40 Br4 Mn N2'
_chemical_formula_weight 659.10
_space_group_crystal_system monoclinic
_space_group_IT_number 14
_space_group_name_Hall '-P 2ybc'
_space_group_name_H-M_alt 'P 1 21/c 1'
_symmetry_space_group_name_Hall '-P 2ybc'
_symmetry_space_group_name_H-M 'P 1 21/c 1'
_atom_sites_solution_hydrogens geom
_audit_creation_method SHELXL-2016/6
_audit_update_record
;
2019-04-16 deposited with the CCDC.    2019-05-23 downloaded from the CCDC.
;
_cell_angle_alpha 90
_cell_angle_beta 100.0370(10)
_cell_angle_gamma 90
_cell_formula_units_Z 8
_cell_length_a 17.0484(3)
_cell_length_b 10.30830(10)
_cell_length_c 29.8192(4)
_cell_measurement_reflns_used 8612
_cell_measurement_temperature 100(2)
_cell_measurement_theta_max 65.2490
_cell_measurement_theta_min 3.6320
_cell_volume 5160.22(13)
_computing_cell_refinement 'Bruker FRAMBO'
_computing_data_collection 'Bruker FRAMBO'
_computing_data_reduction 'Bruker SAINT'
_computing_molecular_graphics 'Bruker SHELXTL'
_computing_publication_material 'Bruker SHELXTL'
_computing_structure_refinement 'SHELXL-2016/6 (Sheldrick, 2016)'
_computing_structure_solution 'Bruker SHELXTL'
_diffrn_ambient_temperature 100(2)
_diffrn_detector_area_resol_mean 16.2083
_diffrn_measured_fraction_theta_full 0.983
_diffrn_measured_fraction_theta_max 0.983
_diffrn_measurement_device_type 'SuperNova, Dual, Cu at home/near, Eos'
_diffrn_measurement_method '\w scans'
_diffrn_radiation_type CuK\a
_diffrn_radiation_wavelength 1.54178
_diffrn_reflns_av_R_equivalents 0.0402
_diffrn_reflns_av_unetI/netI 0.0467
_diffrn_reflns_Laue_measured_fraction_full 0.983
_diffrn_reflns_Laue_measured_fraction_max 0.983
_diffrn_reflns_limit_h_max 20
_diffrn_reflns_limit_h_min -19
_diffrn_reflns_limit_k_max 8
_diffrn_reflns_limit_k_min -12
_diffrn_reflns_limit_l_max 34
_diffrn_reflns_limit_l_min -31
_diffrn_reflns_number 21648
_diffrn_reflns_point_group_measured_fraction_full 0.983
_diffrn_reflns_point_group_measured_fraction_max 0.983
_diffrn_reflns_theta_full 65.223
_diffrn_reflns_theta_max 65.223
_diffrn_reflns_theta_min 3.638
_diffrn_source 'micro-focus sealed X-ray tube'
_exptl_absorpt_coefficient_mu 11.440
_exptl_absorpt_correction_T_max 1.00000
_exptl_absorpt_correction_T_min 0.00649
_exptl_absorpt_correction_type multi-scan
_exptl_absorpt_process_details
;
CrysAlisPro 1.171.39.46 (Rigaku Oxford Diffraction, 2018)
Empirical absorption correction using spherical harmonics,
 implemented in SCALE3 ABSPACK scaling algorithm.
;
_exptl_crystal_colour green
_exptl_crystal_density_diffrn 1.697
_exptl_crystal_description block
_exptl_crystal_F_000 2616
_exptl_crystal_size_max 0.25
_exptl_crystal_size_mid 0.20
_exptl_crystal_size_min 0.18
_refine_diff_density_max 1.489
_refine_diff_density_min -1.182
_refine_diff_density_rms 0.153
_refine_ls_extinction_method none
_refine_ls_goodness_of_fit_ref 1.015
_refine_ls_hydrogen_treatment constr
_refine_ls_matrix_type full
_refine_ls_number_parameters 459
_refine_ls_number_reflns 8682
_refine_ls_number_restraints 0
_refine_ls_restrained_S_all 1.015
_refine_ls_R_factor_all 0.0539
_refine_ls_R_factor_gt 0.0433
_refine_ls_shift/su_max 0.001
_refine_ls_shift/su_mean 0.000
_refine_ls_structure_factor_coef Fsqd
_refine_ls_weighting_details 'w=1/[\s^2^(Fo^2^)+(0.0650P)^2^+2.4000P] where P=(Fo^2^+2Fc^2^)/3'
_refine_ls_weighting_scheme calc
_refine_ls_wR_factor_gt 0.1065
_refine_ls_wR_factor_ref 0.1149
_reflns_Friedel_coverage 0.000
_reflns_number_gt 7250
_reflns_number_total 8682
_reflns_threshold_expression 'I > 2\s(I)'
_cod_data_source_file c9cc03038g2.cif
_cod_data_source_block x
_cod_database_code 7123535
_shelx_shelxl_version_number 2016/6
_shelx_space_group_comment
;
The symmetry employed for this shelxl refinement is uniquely defined
by the following loop, which should always be used as a source of
symmetry information in preference to the above space-group names.
They are only intended as comments.
;

loop_
_space_group_symop_operation_xyz
'x, y, z'
'-x, y+1/2, -z+1/2'
'-x, -y, -z'
'x, -y-1/2, z-1/2'

loop_
_atom_site_label
_atom_site_type_symbol
_atom_site_fract_x
_atom_site_fract_y
_atom_site_fract_z
_atom_site_U_iso_or_equiv
_atom_site_adp_type
_atom_site_occupancy
_atom_site_site_symmetry_order
_atom_site_calc_flag
_atom_site_refinement_flags_posn
_atom_site_refinement_flags_adp
Mn1 Mn 0.39071(4) 0.51315(7) 0.12396(2) 0.01496(18) Uani 1 1 d . .
Br1 Br 0.27226(3) 0.55790(5) 0.16012(2) 0.02359(14) Uani 1 1 d . .
Br2 Br 0.38505(3) 0.66964(5) 0.05930(2) 0.01925(13) Uani 1 1 d . .
Br3 Br 0.40141(3) 0.28446(5) 0.09669(2) 0.02423(14) Uani 1 1 d . .
Br4 Br 0.51691(3) 0.56094(5) 0.17959(2) 0.01965(13) Uani 1 1 d . .
Mn2 Mn 0.11973(4) 0.48134(7) 0.37708(2) 0.01625(18) Uani 1 1 d . .
Br5 Br 0.22353(3) 0.40375(5) 0.33339(2) 0.02287(14) Uani 1 1 d . .
Br6 Br 0.13310(3) 0.71732(5) 0.39766(2) 0.03113(15) Uani 1 1 d . .
Br7 Br 0.11744(3) 0.34434(5) 0.44678(2) 0.01891(13) Uani 1 1 d . .
Br8 Br -0.01194(3) 0.43902(5) 0.32523(2) 0.02096(13) Uani 1 1 d . .
N1 N 0.4537(2) 0.5368(4) 0.30543(12) 0.0149(8) Uani 1 1 d . .
C1 C 0.5432(3) 0.5307(5) 0.30819(16) 0.0218(11) Uani 1 1 d . .
H1A H 0.567850 0.616328 0.316352 0.026 Uiso 1 1 calc R U
H1B H 0.556986 0.502269 0.278826 0.026 Uiso 1 1 calc R U
C2 C 0.5706(3) 0.4310(5) 0.34563(17) 0.0269(12) Uani 1 1 d . .
H2A H 0.622054 0.457273 0.364154 0.032 Uiso 1 1 calc R U
H2B H 0.577046 0.344573 0.332240 0.032 Uiso 1 1 calc R U
C3 C 0.5045(3) 0.4273(5) 0.37519(16) 0.0252(12) Uani 1 1 d . .
H3A H 0.479692 0.340300 0.374181 0.030 Uiso 1 1 calc R U
H3B H 0.526479 0.449091 0.407258 0.030 Uiso 1 1 calc R U
C4 C 0.4438(3) 0.5288(5) 0.35436(15) 0.0187(10) Uani 1 1 d . .
H4A H 0.389072 0.501580 0.356855 0.022 Uiso 1 1 calc R U
H4B H 0.454984 0.613691 0.369702 0.022 Uiso 1 1 calc R U
C5 C 0.4151(3) 0.4227(4) 0.27915(15) 0.0191(10) Uani 1 1 d . .
H5A H 0.442916 0.343052 0.290613 0.029 Uiso 1 1 calc R U
H5B H 0.417903 0.433427 0.246819 0.029 Uiso 1 1 calc R U
H5C H 0.359181 0.417235 0.282872 0.029 Uiso 1 1 calc R U
C6 C 0.4218(3) 0.6626(4) 0.28323(15) 0.0174(10) Uani 1 1 d . .
H6A H 0.451226 0.735658 0.299910 0.021 Uiso 1 1 calc R U
H6B H 0.432489 0.664332 0.251656 0.021 Uiso 1 1 calc R U
C7 C 0.3337(3) 0.6833(5) 0.28191(16) 0.0227(11) Uani 1 1 d . .
H7A H 0.322711 0.687849 0.313397 0.027 Uiso 1 1 calc R U
H7B H 0.303660 0.608996 0.266443 0.027 Uiso 1 1 calc R U
C8 C 0.3061(3) 0.8077(5) 0.25684(17) 0.0258(12) Uani 1 1 d . .
H8A H 0.337303 0.881637 0.271809 0.031 Uiso 1 1 calc R U
H8B H 0.315813 0.802122 0.225128 0.031 Uiso 1 1 calc R U
C9 C 0.2184(3) 0.8316(5) 0.25643(19) 0.0345(14) Uani 1 1 d . .
H9A H 0.186982 0.765531 0.237632 0.052 Uiso 1 1 calc R U
H9B H 0.203924 0.917760 0.243785 0.052 Uiso 1 1 calc R U
H9C H 0.207618 0.826844 0.287605 0.052 Uiso 1 1 calc R U
N2 N 0.6504(2) 0.5787(4) 0.05930(13) 0.0183(9) Uani 1 1 d . .
C10 C 0.6766(3) 0.6007(5) 0.10939(15) 0.0217(11) Uani 1 1 d . .
H10C H 0.634275 0.644488 0.122651 0.026 Uiso 1 1 calc R U
H10D H 0.725464 0.654387 0.115269 0.026 Uiso 1 1 calc R U
C11 C 0.6926(3) 0.4649(5) 0.12931(18) 0.0306(13) Uani 1 1 d . .
H11C H 0.680962 0.460958 0.160670 0.037 Uiso 1 1 calc R U
H11D H 0.748849 0.439883 0.129991 0.037 Uiso 1 1 calc R U
C12 C 0.6366(3) 0.3759(5) 0.09757(19) 0.0353(14) Uani 1 1 d . .
H12C H 0.666982 0.305134 0.086038 0.042 Uiso 1 1 calc R U
H12D H 0.596446 0.337102 0.113819 0.042 Uiso 1 1 calc R U
C13 C 0.5964(3) 0.4612(5) 0.05835(18) 0.0264(12) Uani 1 1 d . .
H13C H 0.591889 0.414762 0.028951 0.032 Uiso 1 1 calc R U
H13D H 0.542477 0.487341 0.062937 0.032 Uiso 1 1 calc R U
C14 C 0.7201(3) 0.5460(5) 0.03710(16) 0.0238(11) Uani 1 1 d . .
H14D H 0.746125 0.467541 0.051073 0.036 Uiso 1 1 calc R U
H14E H 0.758103 0.618172 0.041164 0.036 Uiso 1 1 calc R U
H14F H 0.701717 0.530924 0.004516 0.036 Uiso 1 1 calc R U
C15 C 0.6048(3) 0.6915(5) 0.03571(15) 0.0209(11) Uani 1 1 d . .
H15C H 0.554550 0.701594 0.047730 0.025 Uiso 1 1 calc R U
H15D H 0.590632 0.671776 0.002801 0.025 Uiso 1 1 calc R U
C16 C 0.6500(3) 0.8187(4) 0.04152(16) 0.0222(11) Uani 1 1 d . .
H16C H 0.698824 0.811292 0.027966 0.027 Uiso 1 1 calc R U
H16D H 0.666162 0.837792 0.074367 0.027 Uiso 1 1 calc R U
C17 C 0.5985(3) 0.9297(5) 0.01859(17) 0.0290(12) Uani 1 1 d . .
H17C H 0.590402 0.918262 -0.014864 0.035 Uiso 1 1 calc R U
H17D H 0.545686 0.926840 0.028023 0.035 Uiso 1 1 calc R U
C18 C 0.6368(4) 1.0612(5) 0.03103(19) 0.0389(15) Uani 1 1 d . .
H18D H 0.688469 1.065308 0.020893 0.058 Uiso 1 1 calc R U
H18E H 0.644664 1.073047 0.064119 0.058 Uiso 1 1 calc R U
H18F H 0.602066 1.129973 0.016081 0.058 Uiso 1 1 calc R U
N3 N 0.1701(2) 0.5623(4) 0.57031(13) 0.0178(9) Uani 1 1 d . .
C19 C 0.0897(3) 0.4965(4) 0.56210(17) 0.0211(11) Uani 1 1 d . .
H19A H 0.067396 0.493643 0.529169 0.025 Uiso 1 1 calc R U
H19B H 0.051874 0.542671 0.578160 0.025 Uiso 1 1 calc R U
C20 C 0.1060(3) 0.3604(5) 0.58108(18) 0.0284(12) Uani 1 1 d . .
H20A H 0.069439 0.296908 0.563359 0.034 Uiso 1 1 calc R U
H20B H 0.099137 0.356492 0.613355 0.034 Uiso 1 1 calc R U
C21 C 0.1929(3) 0.3321(5) 0.57663(18) 0.0292(12) Uani 1 1 d . .
H21A H 0.224535 0.308590 0.606594 0.035 Uiso 1 1 calc R U
H21B H 0.195423 0.259562 0.555168 0.035 Uiso 1 1 calc R U
C22 C 0.2244(3) 0.4554(5) 0.55889(17) 0.0257(12) Uani 1 1 d . .
H22A H 0.222633 0.449994 0.525577 0.031 Uiso 1 1 calc R U
H22B H 0.280093 0.471373 0.573889 0.031 Uiso 1 1 calc R U
C23 C 0.1948(3) 0.5993(5) 0.61939(15) 0.0242(11) Uani 1 1 d . .
H23A H 0.242662 0.653563 0.622786 0.036 Uiso 1 1 calc R U
H23B H 0.206166 0.520796 0.637900 0.036 Uiso 1 1 calc R U
H23C H 0.151643 0.647864 0.629548 0.036 Uiso 1 1 calc R U
C24 C 0.1730(3) 0.6776(5) 0.53986(16) 0.0230(11) Uani 1 1 d . .
H24A H 0.154079 0.650768 0.507929 0.028 Uiso 1 1 calc R U
H24B H 0.229138 0.705733 0.542342 0.028 Uiso 1 1 calc R U
C25 C 0.1235(3) 0.7923(5) 0.55067(16) 0.0232(11) Uani 1 1 d . .
H25A H 0.142900 0.822189 0.582206 0.028 Uiso 1 1 calc R U
H25B H 0.067149 0.765759 0.548310 0.028 Uiso 1 1 calc R U
C26 C 0.1299(3) 0.9026(5) 0.51731(18) 0.0344(14) Uani 1 1 d . .
H26A H 0.186454 0.914967 0.514662 0.041 Uiso 1 1 calc R U
H26B H 0.100265 0.878553 0.486869 0.041 Uiso 1 1 calc R U
C27 C 0.0969(4) 1.0290(5) 0.53225(19) 0.0443(16) Uani 1 1 d . .
H27A H 0.041983 1.015692 0.536929 0.067 Uiso 1 1 calc R U
H27B H 0.097752 1.095015 0.508684 0.067 Uiso 1 1 calc R U
H27C H 0.129668 1.058058 0.560795 0.067 Uiso 1 1 calc R U
N4 N 0.0352(2) 0.4561(4) 0.19327(13) 0.0171(9) Uani 1 1 d . .
C28 C -0.0517(3) 0.4655(5) 0.19546(17) 0.0232(11) Uani 1 1 d . .
H28A H -0.059752 0.489004 0.226529 0.028 Uiso 1 1 calc R U
H28B H -0.079038 0.382240 0.186682 0.028 Uiso 1 1 calc R U
C29 C -0.0828(3) 0.5720(5) 0.16157(17) 0.0265(12) Uani 1 1 d . .
H29A H -0.081673 0.657097 0.177033 0.032 Uiso 1 1 calc R U
H29B H -0.138215 0.553290 0.146632 0.032 Uiso 1 1 calc R U
C30 C -0.0260(3) 0.5719(5) 0.12614(17) 0.0308(13) Uani 1 1 d . .
H30A H -0.055232 0.549069 0.095491 0.037 Uiso 1 1 calc R U
H30B H -0.001023 0.658124 0.124637 0.037 Uiso 1 1 calc R U
C31 C 0.0368(3) 0.4694(5) 0.14323(15) 0.0206(11) Uani 1 1 d . .
H31A H 0.023527 0.385797 0.127343 0.025 Uiso 1 1 calc R U
H31B H 0.090079 0.497613 0.138160 0.025 Uiso 1 1 calc R U
C32 C 0.0797(3) 0.5672(5) 0.21914(16) 0.0217(11) Uani 1 1 d . .
H32A H 0.133582 0.572066 0.211954 0.033 Uiso 1 1 calc R U
H32B H 0.082969 0.553138 0.251916 0.033 Uiso 1 1 calc R U
H32C H 0.051480 0.648626 0.210355 0.033 Uiso 1 1 calc R U
C33 C 0.0704(3) 0.3289(4) 0.21239(16) 0.0199(11) Uani 1 1 d . .
H33A H 0.039073 0.256950 0.196145 0.024 Uiso 1 1 calc R U
H33B H 0.065146 0.323427 0.244869 0.024 Uiso 1 1 calc R U
C34 C 0.1575(3) 0.3100(5) 0.20871(17) 0.0226(11) Uani 1 1 d . .
H34A H 0.163897 0.321587 0.176586 0.027 Uiso 1 1 calc R U
H34B H 0.189892 0.377232 0.227102 0.027 Uiso 1 1 calc R U
C35 C 0.1879(3) 0.1777(4) 0.22487(17) 0.0243(11) Uani 1 1 d . .
H35A H 0.156009 0.110220 0.206363 0.029 Uiso 1 1 calc R U
H35B H 0.181600 0.165740 0.256986 0.029 Uiso 1 1 calc R U
C36 C 0.2754(3) 0.1620(5) 0.22100(19) 0.0326(13) Uani 1 1 d . .
H36A H 0.282428 0.181351 0.189772 0.049 Uiso 1 1 calc R U
H36B H 0.292228 0.072572 0.228640 0.049 Uiso 1 1 calc R U
H36C H 0.307783 0.221808 0.242107 0.049 Uiso 1 1 calc R U

loop_
_atom_site_aniso_label
_atom_site_aniso_U_11
_atom_site_aniso_U_22
_atom_site_aniso_U_33
_atom_site_aniso_U_23
_atom_site_aniso_U_13
_atom_site_aniso_U_12
Mn1 0.0143(4) 0.0173(4) 0.0121(4) 0.0007(3) -0.0010(3) 0.0000(3)
Br1 0.0171(3) 0.0314(3) 0.0230(3) 0.0040(2) 0.0056(2) 0.0020(2)
Br2 0.0194(3) 0.0236(3) 0.0131(2) 0.0040(2) -0.00161(19) -0.00174(19)
Br3 0.0278(3) 0.0188(3) 0.0244(3) -0.0014(2) -0.0001(2) 0.0011(2)
Br4 0.0152(3) 0.0281(3) 0.0138(3) 0.0002(2) -0.00276(19) 0.00057(19)
Mn2 0.0149(4) 0.0189(4) 0.0135(4) 0.0013(3) -0.0017(3) 0.0006(3)
Br5 0.0154(3) 0.0323(3) 0.0209(3) 0.0036(2) 0.0031(2) 0.0024(2)
Br6 0.0405(4) 0.0193(3) 0.0305(3) -0.0010(2) -0.0024(2) 0.0007(2)
Br7 0.0174(3) 0.0241(3) 0.0133(2) 0.00348(19) -0.00261(19) 0.00007(19)
Br8 0.0136(3) 0.0327(3) 0.0148(3) 0.0008(2) -0.00248(19) 0.0018(2)
N1 0.015(2) 0.016(2) 0.0123(19) -0.0002(16) 0.0004(15) 0.0024(15)
C1 0.013(3) 0.028(3) 0.024(3) -0.002(2) 0.001(2) 0.000(2)
C2 0.023(3) 0.030(3) 0.026(3) -0.003(2) -0.001(2) 0.003(2)
C3 0.027(3) 0.032(3) 0.016(3) 0.003(2) 0.000(2) 0.004(2)
C4 0.020(3) 0.024(3) 0.013(2) -0.001(2) 0.0024(19) -0.001(2)
C5 0.022(3) 0.019(3) 0.015(2) -0.001(2) -0.0002(19) -0.0016(19)
C6 0.020(3) 0.016(2) 0.016(2) 0.0019(19) 0.0004(19) 0.0000(19)
C7 0.017(3) 0.026(3) 0.024(3) 0.003(2) 0.000(2) 0.000(2)
C8 0.022(3) 0.024(3) 0.029(3) -0.001(2) -0.002(2) 0.000(2)
C9 0.023(3) 0.023(3) 0.053(4) -0.001(3) -0.009(3) 0.002(2)
N2 0.010(2) 0.022(2) 0.023(2) -0.0042(17) 0.0042(16) -0.0042(16)
C10 0.028(3) 0.021(3) 0.016(2) -0.001(2) 0.003(2) 0.001(2)
C11 0.037(3) 0.026(3) 0.030(3) 0.005(2) 0.007(2) 0.007(2)
C12 0.032(4) 0.027(3) 0.049(4) 0.004(3) 0.014(3) -0.002(2)
C13 0.024(3) 0.024(3) 0.033(3) -0.009(2) 0.010(2) -0.013(2)
C14 0.019(3) 0.028(3) 0.027(3) -0.007(2) 0.012(2) -0.003(2)
C15 0.017(3) 0.032(3) 0.014(2) 0.000(2) 0.0017(19) 0.000(2)
C16 0.019(3) 0.024(3) 0.022(3) 0.004(2) 0.000(2) 0.001(2)
C17 0.034(3) 0.029(3) 0.023(3) 0.004(2) 0.004(2) 0.004(2)
C18 0.057(4) 0.024(3) 0.039(3) 0.006(3) 0.016(3) 0.005(3)
N3 0.011(2) 0.021(2) 0.020(2) -0.0051(17) 0.0001(16) 0.0002(16)
C19 0.012(3) 0.024(3) 0.026(3) -0.003(2) 0.002(2) -0.0014(19)
C20 0.029(3) 0.021(3) 0.035(3) -0.003(2) 0.007(2) 0.000(2)
C21 0.027(3) 0.024(3) 0.035(3) -0.005(2) -0.002(2) 0.008(2)
C22 0.015(3) 0.032(3) 0.027(3) -0.010(2) -0.004(2) 0.005(2)
C23 0.024(3) 0.029(3) 0.018(3) -0.004(2) 0.001(2) 0.000(2)
C24 0.026(3) 0.027(3) 0.018(2) 0.000(2) 0.007(2) -0.003(2)
C25 0.026(3) 0.024(3) 0.019(3) -0.001(2) 0.002(2) -0.004(2)
C26 0.051(4) 0.029(3) 0.026(3) 0.000(2) 0.014(3) -0.004(3)
C27 0.079(5) 0.022(3) 0.033(3) 0.004(3) 0.013(3) -0.003(3)
N4 0.018(2) 0.018(2) 0.015(2) -0.0005(16) -0.0002(16) 0.0007(16)
C28 0.015(3) 0.030(3) 0.024(3) -0.003(2) 0.004(2) -0.003(2)
C29 0.017(3) 0.030(3) 0.031(3) 0.002(2) 0.001(2) 0.004(2)
C30 0.038(4) 0.036(3) 0.017(3) 0.005(2) 0.002(2) 0.012(3)
C31 0.023(3) 0.023(3) 0.015(2) 0.002(2) 0.003(2) 0.000(2)
C32 0.019(3) 0.022(3) 0.024(3) -0.005(2) 0.000(2) -0.003(2)
C33 0.022(3) 0.018(3) 0.020(2) 0.001(2) 0.003(2) 0.004(2)
C34 0.021(3) 0.019(3) 0.028(3) 0.002(2) 0.005(2) 0.000(2)
C35 0.022(3) 0.019(3) 0.030(3) 0.004(2) -0.001(2) -0.001(2)
C36 0.016(3) 0.030(3) 0.048(4) -0.002(3) -0.003(2) 0.000(2)

loop_
_atom_type_symbol
_atom_type_description
_atom_type_scat_dispersion_real
_atom_type_scat_dispersion_imag
_atom_type_scat_source
C C 0.0181 0.0091 'International Tables Vol C Tables 4.2.6.8 and 6.1.1.4'
H H 0.0000 0.0000 'International Tables Vol C Tables 4.2.6.8 and 6.1.1.4'
N N 0.0311 0.0180 'International Tables Vol C Tables 4.2.6.8 and 6.1.1.4'
Mn Mn -0.5299 2.8052 'International Tables Vol C Tables 4.2.6.8 and 6.1.1.4'
Br Br -0.6763 1.2805 'International Tables Vol C Tables 4.2.6.8 and 6.1.1.4'

loop_
_geom_angle_atom_site_label_1
_geom_angle_atom_site_label_2
_geom_angle_atom_site_label_3
_geom_angle
Br1 Mn1 Br2 106.77(3)
Br1 Mn1 Br3 115.08(3)
Br2 Mn1 Br3 110.55(3)
Br1 Mn1 Br4 109.96(3)
Br2 Mn1 Br4 107.12(3)
Br3 Mn1 Br4 107.11(3)
Br5 Mn2 Br6 113.24(3)
Br5 Mn2 Br7 111.35(3)
Br6 Mn2 Br7 110.83(3)
Br5 Mn2 Br8 105.01(3)
Br6 Mn2 Br8 110.46(3)
Br7 Mn2 Br8 105.53(3)
C4 N1 C5 110.6(3)
C4 N1 C6 112.3(3)
C5 N1 C6 110.6(3)
C4 N1 C1 103.1(3)
C5 N1 C1 110.0(3)
C6 N1 C1 110.0(3)
N1 C1 C2 104.2(4)
N1 C1 H1A 110.9
C2 C1 H1A 110.9
N1 C1 H1B 110.9
C2 C1 H1B 110.9
H1A C1 H1B 108.9
C1 C2 C3 105.8(4)
C1 C2 H2A 110.6
C3 C2 H2A 110.6
C1 C2 H2B 110.6
C3 C2 H2B 110.6
H2A C2 H2B 108.7
C4 C3 C2 105.1(4)
C4 C3 H3A 110.7
C2 C3 H3A 110.7
C4 C3 H3B 110.7
C2 C3 H3B 110.7
H3A C3 H3B 108.8
N1 C4 C3 104.5(4)
N1 C4 H4A 110.8
C3 C4 H4A 110.8
N1 C4 H4B 110.8
C3 C4 H4B 110.8
H4A C4 H4B 108.9
N1 C5 H5A 109.5
N1 C5 H5B 109.5
H5A C5 H5B 109.5
N1 C5 H5C 109.5
H5A C5 H5C 109.5
H5B C5 H5C 109.5
C7 C6 N1 114.4(4)
C7 C6 H6A 108.7
N1 C6 H6A 108.7
C7 C6 H6B 108.7
N1 C6 H6B 108.7
H6A C6 H6B 107.6
C6 C7 C8 110.8(4)
C6 C7 H7A 109.5
C8 C7 H7A 109.5
C6 C7 H7B 109.5
C8 C7 H7B 109.5
H7A C7 H7B 108.1
C9 C8 C7 111.3(4)
C9 C8 H8A 109.4
C7 C8 H8A 109.4
C9 C8 H8B 109.4
C7 C8 H8B 109.4
H8A C8 H8B 108.0
C8 C9 H9A 109.5
C8 C9 H9B 109.5
H9A C9 H9B 109.5
C8 C9 H9C 109.5
H9A C9 H9C 109.5
H9B C9 H9C 109.5
C14 N2 C10 110.7(4)
C14 N2 C15 110.7(4)
C10 N2 C15 112.9(4)
C14 N2 C13 109.8(4)
C10 N2 C13 102.3(4)
C15 N2 C13 110.2(4)
N2 C10 C11 104.5(4)
N2 C10 H10C 110.8
C11 C10 H10C 110.8
N2 C10 H10D 110.8
C11 C10 H10D 110.8
H10C C10 H10D 108.9
C10 C11 C12 105.1(4)
C10 C11 H11C 110.7
C12 C11 H11C 110.7
C10 C11 H11D 110.7
C12 C11 H11D 110.7
H11C C11 H11D 108.8
C13 C12 C11 106.1(4)
C13 C12 H12C 110.5
C11 C12 H12C 110.5
C13 C12 H12D 110.5
C11 C12 H12D 110.5
H12C C12 H12D 108.7
N2 C13 C12 104.7(4)
N2 C13 H13C 110.8
C12 C13 H13C 110.8
N2 C13 H13D 110.8
C12 C13 H13D 110.8
H13C C13 H13D 108.9
N2 C14 H14D 109.5
N2 C14 H14E 109.5
H14D C14 H14E 109.5
N2 C14 H14F 109.5
H14D C14 H14F 109.5
H14E C14 H14F 109.5
N2 C15 C16 113.9(4)
N2 C15 H15C 108.8
C16 C15 H15C 108.8
N2 C15 H15D 108.8
C16 C15 H15D 108.8
H15C C15 H15D 107.7
C15 C16 C17 110.9(4)
C15 C16 H16C 109.5
C17 C16 H16C 109.5
C15 C16 H16D 109.5
C17 C16 H16D 109.5
H16C C16 H16D 108.1
C18 C17 C16 111.7(4)
C18 C17 H17C 109.3
C16 C17 H17C 109.3
C18 C17 H17D 109.3
C16 C17 H17D 109.3
H17C C17 H17D 107.9
C17 C18 H18D 109.5
C17 C18 H18E 109.5
H18D C18 H18E 109.5
C17 C18 H18F 109.5
H18D C18 H18F 109.5
H18E C18 H18F 109.5
C23 N3 C24 110.8(4)
C23 N3 C19 111.4(4)
C24 N3 C19 112.5(4)
C23 N3 C22 109.0(4)
C24 N3 C22 110.7(4)
C19 N3 C22 102.1(3)
N3 C19 C20 104.7(4)
N3 C19 H19A 110.8
C20 C19 H19A 110.8
N3 C19 H19B 110.8
C20 C19 H19B 110.8
H19A C19 H19B 108.9
C19 C20 C21 105.0(4)
C19 C20 H20A 110.8
C21 C20 H20A 110.8
C19 C20 H20B 110.8
C21 C20 H20B 110.8
H20A C20 H20B 108.8
C22 C21 C20 106.1(4)
C22 C21 H21A 110.5
C20 C21 H21A 110.5
C22 C21 H21B 110.5
C20 C21 H21B 110.5
H21A C21 H21B 108.7
C21 C22 N3 105.3(4)
C21 C22 H22A 110.7
N3 C22 H22A 110.7
C21 C22 H22B 110.7
N3 C22 H22B 110.7
H22A C22 H22B 108.8
N3 C23 H23A 109.5
N3 C23 H23B 109.5
H23A C23 H23B 109.5
N3 C23 H23C 109.5
H23A C23 H23C 109.5
H23B C23 H23C 109.5
N3 C24 C25 114.2(4)
N3 C24 H24A 108.7
C25 C24 H24A 108.7
N3 C24 H24B 108.7
C25 C24 H24B 108.7
H24A C24 H24B 107.6
C24 C25 C26 109.7(4)
C24 C25 H25A 109.7
C26 C25 H25A 109.7
C24 C25 H25B 109.7
C26 C25 H25B 109.7
H25A C25 H25B 108.2
C27 C26 C25 112.1(4)
C27 C26 H26A 109.2
C25 C26 H26A 109.2
C27 C26 H26B 109.2
C25 C26 H26B 109.2
H26A C26 H26B 107.9
C26 C27 H27A 109.5
C26 C27 H27B 109.5
H27A C27 H27B 109.5
C26 C27 H27C 109.5
H27A C27 H27C 109.5
H27B C27 H27C 109.5
C28 N4 C31 103.1(3)
C28 N4 C32 110.0(4)
C31 N4 C32 110.1(4)
C28 N4 C33 111.7(4)
C31 N4 C33 112.2(4)
C32 N4 C33 109.5(4)
N4 C28 C29 104.5(4)
N4 C28 H28A 110.8
C29 C28 H28A 110.8
N4 C28 H28B 110.8
C29 C28 H28B 110.8
H28A C28 H28B 108.9
C28 C29 C30 105.3(4)
C28 C29 H29A 110.7
C30 C29 H29A 110.7
C28 C29 H29B 110.7
C30 C29 H29B 110.7
H29A C29 H29B 108.8
C31 C30 C29 104.9(4)
C31 C30 H30A 110.8
C29 C30 H30A 110.8
C31 C30 H30B 110.8
C29 C30 H30B 110.8
H30A C30 H30B 108.8
N4 C31 C30 105.1(4)
N4 C31 H31A 110.7
C30 C31 H31A 110.7
N4 C31 H31B 110.7
C30 C31 H31B 110.7
H31A C31 H31B 108.8
N4 C32 H32A 109.5
N4 C32 H32B 109.5
H32A C32 H32B 109.5
N4 C32 H32C 109.5
H32A C32 H32C 109.5
H32B C32 H32C 109.5
N4 C33 C34 114.3(4)
N4 C33 H33A 108.7
C34 C33 H33A 108.7
N4 C33 H33B 108.7
C34 C33 H33B 108.7
H33A C33 H33B 107.6
C35 C34 C33 112.2(4)
C35 C34 H34A 109.2
C33 C34 H34A 109.2
C35 C34 H34B 109.2
C33 C34 H34B 109.2
H34A C34 H34B 107.9
C34 C35 C36 111.0(4)
C34 C35 H35A 109.4
C36 C35 H35A 109.4
C34 C35 H35B 109.4
C36 C35 H35B 109.4
H35A C35 H35B 108.0
C35 C36 H36A 109.5
C35 C36 H36B 109.5
H36A C36 H36B 109.5
C35 C36 H36C 109.5
H36A C36 H36C 109.5
H36B C36 H36C 109.5

loop_
_geom_bond_atom_site_label_1
_geom_bond_atom_site_label_2
_geom_bond_distance
Mn1 Br1 2.4925(9)
Mn1 Br2 2.5028(8)
Mn1 Br3 2.5107(9)
Mn1 Br4 2.5257(9)
Mn2 Br5 2.5045(9)
Mn2 Br6 2.5093(9)
Mn2 Br7 2.5188(8)
Mn2 Br8 2.5318(9)
N1 C4 1.500(5)
N1 C5 1.500(5)
N1 C6 1.513(5)
N1 C1 1.514(6)
C1 C2 1.530(7)
C1 H1A 0.9900
C1 H1B 0.9900
C2 C3 1.547(7)
C2 H2A 0.9900
C2 H2B 0.9900
C3 C4 1.525(6)
C3 H3A 0.9900
C3 H3B 0.9900
C4 H4A 0.9900
C4 H4B 0.9900
C5 H5A 0.9800
C5 H5B 0.9800
C5 H5C 0.9800
C6 C7 1.510(6)
C6 H6A 0.9900
C6 H6B 0.9900
C7 C8 1.517(6)
C7 H7A 0.9900
C7 H7B 0.9900
C8 C9 1.512(7)
C8 H8A 0.9900
C8 H8B 0.9900
C9 H9A 0.9800
C9 H9B 0.9800
C9 H9C 0.9800
N2 C14 1.495(6)
N2 C10 1.500(6)
N2 C15 1.504(6)
N2 C13 1.519(6)
C10 C11 1.526(6)
C10 H10C 0.9900
C10 H10D 0.9900
C11 C12 1.527(7)
C11 H11C 0.9900
C11 H11D 0.9900
C12 C13 1.527(7)
C12 H12C 0.9900
C12 H12D 0.9900
C13 H13C 0.9900
C13 H13D 0.9900
C14 H14D 0.9800
C14 H14E 0.9800
C14 H14F 0.9800
C15 C16 1.516(6)
C15 H15C 0.9900
C15 H15D 0.9900
C16 C17 1.528(6)
C16 H16C 0.9900
C16 H16D 0.9900
C17 C18 1.522(7)
C17 H17C 0.9900
C17 H17D 0.9900
C18 H18D 0.9800
C18 H18E 0.9800
C18 H18F 0.9800
N3 C23 1.500(6)
N3 C24 1.502(6)
N3 C19 1.509(6)
N3 C22 1.516(6)
C19 C20 1.520(6)
C19 H19A 0.9900
C19 H19B 0.9900
C20 C21 1.538(7)
C20 H20A 0.9900
C20 H20B 0.9900
C21 C22 1.512(7)
C21 H21A 0.9900
C21 H21B 0.9900
C22 H22A 0.9900
C22 H22B 0.9900
C23 H23A 0.9800
C23 H23B 0.9800
C23 H23C 0.9800
C24 C25 1.520(6)
C24 H24A 0.9900
C24 H24B 0.9900
C25 C26 1.526(7)
C25 H25A 0.9900
C25 H25B 0.9900
C26 C27 1.517(7)
C26 H26A 0.9900
C26 H26B 0.9900
C27 H27A 0.9800
C27 H27B 0.9800
C27 H27C 0.9800
N4 C28 1.498(6)
N4 C31 1.503(5)
N4 C32 1.509(6)
N4 C33 1.512(5)
C28 C29 1.523(7)
C28 H28A 0.9900
C28 H28B 0.9900
C29 C30 1.553(7)
C29 H29A 0.9900
C29 H29B 0.9900
C30 C31 1.527(6)
C30 H30A 0.9900
C30 H30B 0.9900
C31 H31A 0.9900
C31 H31B 0.9900
C32 H32A 0.9800
C32 H32B 0.9800
C32 H32C 0.9800
C33 C34 1.520(6)
C33 H33A 0.9900
C33 H33B 0.9900
C34 C35 1.508(6)
C34 H34A 0.9900
C34 H34B 0.9900
C35 C36 1.524(7)
C35 H35A 0.9900
C35 H35B 0.9900
C36 H36A 0.9800
C36 H36B 0.9800
C36 H36C 0.9800

loop_
_geom_hbond_atom_site_label_D
_geom_hbond_atom_site_label_H
_geom_hbond_atom_site_label_A
_geom_hbond_distance_DH
_geom_hbond_distance_HA
_geom_hbond_distance_DA
_geom_hbond_angle_DHA
_geom_hbond_site_symmetry_A
C1 H1A Br3 0.99 3.09 3.853(5) 135.2 2_655
C1 H1B Br4 0.99 2.98 3.796(5) 140.3 .
C4 H4A Br5 0.99 2.96 3.917(5) 161.9 .
C4 H4B Br3 0.99 3.04 3.833(5) 138.0 2_655
C5 H5A Br4 0.98 3.08 4.034(5) 164.0 2_645
C5 H5B Br4 0.98 3.13 3.957(5) 143.4 .
C5 H5C Br5 0.98 2.98 3.893(5) 156.5 .
C6 H6B Br4 0.99 2.98 3.876(5) 150.5 .
C10 H10C Br4 0.99 2.97 3.735(5) 135.0 .
C10 H10D Br5 0.99 3.04 3.815(5) 136.0 2_655
C11 H11C Br4 0.99 3.12 3.710(5) 119.3 .
C13 H13C Br2 0.99 2.86 3.823(5) 163.5 3_665
C14 H14E Br7 0.98 3.13 4.110(5) 178.6 2_655
C14 H14F Br2 0.98 3.02 3.824(5) 140.4 3_665
C15 H15C Br2 0.99 2.99 3.937(5) 161.0 .
C15 H15D Br3 0.99 3.03 3.939(4) 153.7 3_665
C16 H16C Br7 0.99 3.11 3.928(5) 140.9 2_655
C16 H16D Br5 0.99 3.12 4.066(5) 159.3 2_655
C19 H19B Br7 0.99 3.08 3.862(5) 136.7 3_566
C19 H19B Br8 0.99 3.08 3.878(5) 138.7 3_566
C22 H22A Br7 0.99 2.91 3.700(5) 137.6 .
C23 H23C Br8 0.98 3.07 3.794(5) 132.0 3_566
C24 H24B Br2 0.99 2.92 3.892(5) 169.1 4_576
C28 H28A Br8 0.99 2.96 3.820(5) 146.0 .
C28 H28B Br6 0.99 3.04 3.852(5) 139.8 2_545
C31 H31B Br1 0.99 3.12 4.061(5) 158.7 .
C32 H32A Br1 0.98 3.05 3.987(5) 161.5 .
C34 H34B Br5 0.99 3.13 3.816(5) 127.4 .

loop_
_geom_torsion_atom_site_label_1
_geom_torsion_atom_site_label_2
_geom_torsion_atom_site_label_3
_geom_torsion_atom_site_label_4
_geom_torsion
C4 N1 C1 C2 39.3(4)
C5 N1 C1 C2 -78.7(4)
C6 N1 C1 C2 159.3(4)
N1 C1 C2 C3 -22.7(5)
C1 C2 C3 C4 -2.1(5)
C5 N1 C4 C3 76.7(4)
C6 N1 C4 C3 -159.3(4)
C1 N1 C4 C3 -40.9(5)
C2 C3 C4 N1 26.4(5)
C4 N1 C6 C7 -61.4(5)
C5 N1 C6 C7 62.7(5)
C1 N1 C6 C7 -175.7(4)
N1 C6 C7 C8 -176.9(4)
C6 C7 C8 C9 -178.4(4)
C14 N2 C10 C11 -75.6(5)
C15 N2 C10 C11 159.7(4)
C13 N2 C10 C11 41.3(5)
N2 C10 C11 C12 -28.9(5)
C10 C11 C12 C13 5.1(6)
C14 N2 C13 C12 79.7(5)
C10 N2 C13 C12 -37.9(5)
C15 N2 C13 C12 -158.1(4)
C11 C12 C13 N2 20.1(5)
C14 N2 C15 C16 -67.7(5)
C10 N2 C15 C16 57.0(5)
C13 N2 C15 C16 170.7(4)
N2 C15 C16 C17 -177.3(4)
C15 C16 C17 C18 169.9(4)
C23 N3 C19 C20 -75.7(5)
C24 N3 C19 C20 159.2(4)
C22 N3 C19 C20 40.5(5)
N3 C19 C20 C21 -27.8(5)
C19 C20 C21 C22 4.2(5)
C20 C21 C22 N3 20.8(5)
C23 N3 C22 C21 80.1(5)
C24 N3 C22 C21 -157.8(4)
C19 N3 C22 C21 -37.9(5)
C23 N3 C24 C25 -55.9(5)
C19 N3 C24 C25 69.6(5)
C22 N3 C24 C25 -176.9(4)
N3 C24 C25 C26 -179.1(4)
C24 C25 C26 C27 -167.7(5)
C31 N4 C28 C29 -40.6(5)
C32 N4 C28 C29 76.8(5)
C33 N4 C28 C29 -161.3(4)
N4 C28 C29 C30 26.5(5)
C28 C29 C30 C31 -2.6(6)
C28 N4 C31 C30 39.0(5)
C32 N4 C31 C30 -78.3(5)
C33 N4 C31 C30 159.4(4)
C29 C30 C31 N4 -22.2(5)
C28 N4 C33 C34 176.7(4)
C31 N4 C33 C34 61.5(5)
C32 N4 C33 C34 -61.2(5)
N4 C33 C34 C35 -175.6(4)
C33 C34 C35 C36 -179.7(4)
